data_7010201
loop_
_publ_author_name
'Clarke, Lionel P.'
'Davies, John E.'
'Raithby, Paul R.'
'Shields, Gregory P.'

_publ_section_title
;
 Novel coordination modes of partially hydrogenated diyne ligands on
 metal carbonyl clusters&#x200A;&#x2020;
;
_journal_issue 24
_journal_name_full 'Journal of the Chemical Society, Dalton Transactions'
_journal_page_first 4527
_journal_paper_doi 10.1039/b006810l
_journal_year 2000
_chemical_compound_source 'dichloromethane/hexane at -30 deg. C.'
_chemical_formula_sum 'C28 H12 O12 Ru4'
_chemical_formula_weight 944.66
_chemical_name_systematic
;
 ?
;
_space_group_IT_number 33
_symmetry_cell_setting orthorhombic
_symmetry_space_group_name_Hall 'P 2c -2n'
_symmetry_space_group_name_H-M 'P n a 21'
_atom_sites_solution_hydrogens geom
_atom_sites_solution_primary direct
_atom_sites_solution_secondary difmap
_audit_creation_method SHELXL
_cell_angle_alpha 90.00
_cell_angle_beta 90.00
_cell_angle_gamma 90.00
_cell_formula_units_Z 8
_cell_length_a 19.012(4)
_cell_length_b 9.359(2)
_cell_length_c 34.315(7)
_cell_measurement_temperature 293(2)
_cell_volume 6106(2)
_computing_structure_refinement 'SHELXL-93 (Sheldrick, 1993)'
_computing_structure_solution 'SHELXS-86 (Sheldrick, 1990)'
_diffrn_ambient_temperature 293(2)
_diffrn_radiation_monochromator graphite
_diffrn_radiation_source 'fine-focus sealed tube'
_diffrn_radiation_type MoK\a
_diffrn_radiation_wavelength 0.71073
_diffrn_reflns_av_R_equivalents 0.0000
_diffrn_reflns_av_sigmaI/netI 0.0775
_diffrn_reflns_limit_h_max 20
_diffrn_reflns_limit_h_min 0
_diffrn_reflns_limit_k_max 0
_diffrn_reflns_limit_k_min -10
_diffrn_reflns_limit_l_max 36
_diffrn_reflns_limit_l_min 0
_diffrn_reflns_number 4062
_diffrn_reflns_theta_max 22.50
_diffrn_reflns_theta_min 2.70
_exptl_absorpt_coefficient_mu 2.002
_exptl_absorpt_correction_T_max 1.00
_exptl_absorpt_correction_T_min 0.80
_exptl_absorpt_correction_type psi-scan
_exptl_crystal_colour 'Dark Purple'
_exptl_crystal_density_diffrn 2.055
_exptl_crystal_F_000 3616
_refine_diff_density_max 1.576
_refine_diff_density_min -1.136
_refine_diff_density_rms 0.195
_refine_ls_abs_structure_details 'Flack H D (1983), Acta Cryst. A39, 876-881'
_refine_ls_abs_structure_Flack 0.11(15)
_refine_ls_extinction_method none
_refine_ls_goodness_of_fit_all 1.040
_refine_ls_goodness_of_fit_obs 1.020
_refine_ls_matrix_type full
_refine_ls_number_parameters 345
_refine_ls_number_reflns 4048
_refine_ls_number_restraints 1
_refine_ls_restrained_S_all 1.366
_refine_ls_restrained_S_obs 1.020
_refine_ls_R_factor_all 0.1241
_refine_ls_R_factor_obs 0.0602
_refine_ls_shift/esd_max 0.000
_refine_ls_shift/esd_mean 0.000
_refine_ls_structure_factor_coef Fsqd
_refine_ls_weighting_details 'w=1/[\s^2^(Fo^2^)+(0.0646P)^2^+103.1155P] where P=(Fo^2^+2Fc^2^)/3'
_refine_ls_weighting_scheme calc
_refine_ls_wR_factor_all 0.2325
_refine_ls_wR_factor_obs 0.1438
_reflns_number_observed 2877
_reflns_number_total 4062
_reflns_observed_criterion >2sigma(I)
_cod_data_source_file b006810l.txt
_cod_data_source_block lpc108c
_cod_depositor_comments
;
The following automatic conversions were performed:

'_refine_ls_weighting_scheme' value 'calc
w=1/[\s^2^(Fo^2^)+(0.0646P)^2^+103.1155P] where P=(Fo^2^+2Fc^2^)/3'
was changed to 'calc'. New tag '_refine_ls_weighting_details' was
created. The value of the new tag was set to
'w=1/[\s^2^(Fo^2^)+(0.0646P)^2^+103.1155P] where P=(Fo^2^+2Fc^2^)/3'.

Automatic conversion script
Id: cif_fix_values 3143 2015-03-26 13:38:13Z robertas 
;
_cod_original_cell_volume 6105.8(22)
_cod_original_sg_symbol_H-M Pna2(1)
_cod_database_code 7010201

loop_
_symmetry_equiv_pos_as_xyz
'x, y, z'
'-x, -y, z+1/2'
'x+1/2, -y+1/2, z'
'-x+1/2, y+1/2, z+1/2'

loop_
_atom_site_aniso_label
_atom_site_aniso_U_11
_atom_site_aniso_U_22
_atom_site_aniso_U_33
_atom_site_aniso_U_23
_atom_site_aniso_U_13
_atom_site_aniso_U_12
Ru1 0.080(2) 0.0377(13) 0.0410(14) 0.0101(12) -0.0017(14) 0.0005(14)
Ru2 0.084(2) 0.0325(13) 0.0353(13) 0.0011(12) -0.0016(14) 0.0000(12)
Ru3 0.079(2) 0.0334(13) 0.0449(14) 0.0017(11) -0.0030(14) 0.0016(13)
Ru4 0.075(2) 0.0325(12) 0.0387(13) 0.0052(13) 0.0024(14) 0.0003(13)
Ru1' 0.078(2) 0.0410(14) 0.0417(14) 0.0073(12) 0.0039(14) -0.0012(14)
Ru2' 0.076(2) 0.0307(12) 0.0376(13) 0.0019(12) 0.0018(14) 0.0042(12)
Ru3' 0.077(2) 0.0380(14) 0.0421(14) 0.0029(11) 0.0056(14) -0.0046(14)
Ru4' 0.075(2) 0.0330(11) 0.0387(14) 0.0024(13) -0.0027(14) 0.0040(13)

loop_
_atom_site_label
_atom_site_type_symbol
_atom_site_fract_x
_atom_site_fract_y
_atom_site_fract_z
_atom_site_U_iso_or_equiv
_atom_site_thermal_displace_type
_atom_site_occupancy
_atom_site_calc_flag
_atom_site_refinement_flags
_atom_site_disorder_group
Ru1 Ru 0.2289(2) 0.0306(3) -0.00002(7) 0.0528(7) Uani 1 d . .
Ru2 Ru 0.11245(15) 0.0439(2) -0.04885(7) 0.0505(7) Uani 1 d . .
Ru3 Ru 0.0607(2) 0.3314(3) -0.06486(7) 0.0524(7) Uani 1 d . .
Ru4 Ru 0.20061(14) 0.2772(3) -0.04882(7) 0.0487(7) Uani 1 d . .
O11 O 0.3063(15) 0.2174(30) 0.0588(9) 0.090(8) Uiso 1 d . .
C11 C 0.2766(19) 0.1414(38) 0.0368(10) 0.065(10) Uiso 1 d . .
O12 O 0.2393(13) -0.2468(27) 0.0468(8) 0.080(8) Uiso 1 d . .
C12 C 0.2317(17) -0.1390(35) 0.0299(9) 0.054(9) Uiso 1 d . .
O13 O 0.3645(14) -0.0741(27) -0.0438(8) 0.083(7) Uiso 1 d . .
C13 C 0.3120(19) -0.0346(37) -0.0274(10) 0.061(9) Uiso 1 d . .
O21 O 0.1264(14) 0.0184(29) -0.1362(8) 0.089(8) Uiso 1 d . .
C21 C 0.1178(17) 0.0354(35) -0.1021(10) 0.057(9) Uiso 1 d . .
O22 O 0.1764(11) -0.2556(24) -0.0509(8) 0.068(6) Uiso 1 d . .
C22 C 0.1573(16) -0.1379(32) -0.0442(9) 0.049(8) Uiso 1 d . .
O23 O -0.0376(15) -0.0693(27) -0.0435(8) 0.082(7) Uiso 1 d . .
C23 C 0.0157(21) -0.0289(39) -0.0458(12) 0.071(10) Uiso 1 d . .
O31 O -0.0850(17) 0.2719(33) -0.0354(9) 0.105(10) Uiso 1 d . .
C31 C -0.0313(22) 0.2946(41) -0.0479(12) 0.077(11) Uiso 1 d . .
O32 O 0.0243(17) 0.2776(35) -0.1498(11) 0.111(10) Uiso 1 d . .
C32 C 0.0415(20) 0.2925(43) -0.1173(13) 0.077(11) Uiso 1 d . .
O33 O 0.0269(11) 0.6490(24) -0.0731(6) 0.062(6) Uiso 1 d . .
C33 C 0.0428(16) 0.5292(31) -0.0698(9) 0.044(7) Uiso 1 d . .
O41 O 0.3047(18) 0.4810(37) -0.0089(10) 0.117(11) Uiso 1 d . .
C41 C 0.2668(23) 0.3992(48) -0.0242(12) 0.086(12) Uiso 1 d . .
O42 O 0.3012(16) 0.1299(33) -0.1062(9) 0.106(9) Uiso 1 d . .
C42 C 0.2593(19) 0.1767(37) -0.0830(10) 0.065(9) Uiso 1 d . .
O43 O 0.1900(15) 0.4799(31) -0.1171(8) 0.091(9) Uiso 1 d . .
C43 C 0.1814(21) 0.4075(43) -0.0887(12) 0.076(11) Uiso 1 d . .
C51 C 0.0484(10) 0.5209(23) 0.0366(6) 0.060(9) Uiso 1 d G .
C52 C 0.0205(13) 0.4372(21) 0.0663(6) 0.062(9) Uiso 1 d G .
H52A H 0.0446(17) 0.3565(27) 0.0748(9) 0.075 Uiso 1 calc R .
C53 C -0.0434(13) 0.4741(26) 0.0832(6) 0.089(13) Uiso 1 d G .
H53A H -0.0620(18) 0.4180(35) 0.1031(8) 0.107 Uiso 1 calc R .
C54 C -0.0793(11) 0.5947(28) 0.0705(7) 0.087(12) Uiso 1 d G .
H54A H -0.1221(13) 0.6193(39) 0.0819(10) 0.105 Uiso 1 calc R .
C55 C -0.0514(12) 0.6784(22) 0.0408(7) 0.079(11) Uiso 1 d G .
H55A H -0.0755(16) 0.7591(28) 0.0323(10) 0.095 Uiso 1 calc R .
C56 C 0.0124(12) 0.6415(22) 0.0239(6) 0.063(9) Uiso 1 d G .
H56A H 0.0311(17) 0.6975(30) 0.0040(8) 0.076 Uiso 1 calc R .
C57 C 0.1195(16) 0.4764(34) 0.0185(9) 0.052(9) Uiso 1 d . .
H57A H 0.1513(16) 0.4478(34) 0.0392(9) 0.062 Uiso 1 calc R .
H57B H 0.1400(16) 0.5582(34) 0.0054(9) 0.062 Uiso 1 calc R .
C58 C 0.1125(15) 0.3511(32) -0.0113(9) 0.045(8) Uiso 1 d . .
C59 C 0.1228(15) 0.2143(33) -0.0033(9) 0.045(7) Uiso 1 d . .
C60 C 0.1245(18) 0.0854(39) 0.0158(10) 0.063(10) Uiso 1 d . .
C61 C 0.0764(11) 0.0422(25) 0.0493(6) 0.059(9) Uiso 1 d G .
C62 C 0.0055(12) 0.0774(24) 0.0474(6) 0.073(11) Uiso 1 d G .
H62A H -0.0122(16) 0.1248(35) 0.0257(7) 0.088 Uiso 1 calc R .
C63 C -0.0391(9) 0.0418(26) 0.0780(7) 0.062(9) Uiso 1 d G .
H63A H -0.0866(10) 0.0653(37) 0.0768(10) 0.075 Uiso 1 calc R .
C64 C -0.0127(11) -0.0291(27) 0.1105(6) 0.084(12) Uiso 1 d G .
H64A H -0.0426(15) -0.0529(39) 0.1310(8) 0.101 Uiso 1 calc R .
C65 C 0.0582(12) -0.0643(26) 0.1124(5) 0.074(11) Uiso 1 d G .
H65A H 0.0758(17) -0.1117(36) 0.1341(7) 0.089 Uiso 1 calc R .
C66 C 0.1028(9) -0.0286(25) 0.0818(6) 0.062(9) Uiso 1 d G .
H66A H 0.1503(10) -0.0522(36) 0.0830(9) 0.074 Uiso 1 calc R .
Ru1' Ru 0.4979(2) 0.9643(3) -0.26550(7) 0.0537(7) Uani 1 d . .
Ru2' Ru 0.38233(14) 0.9549(2) -0.21675(7) 0.0480(7) Uani 1 d . .
Ru3' Ru 0.32630(15) 0.6725(3) -0.20029(7) 0.0524(7) Uani 1 d . .
Ru4' Ru 0.46789(15) 0.7177(3) -0.21567(7) 0.0488(7) Uani 1 d . .
O11' O 0.5744(16) 0.7796(34) -0.3227(10) 0.102(9) Uiso 1 d . .
C11' C 0.5459(19) 0.8555(39) -0.3004(11) 0.067(10) Uiso 1 d . .
O12' O 0.5107(14) 1.2404(30) -0.3117(8) 0.086(8) Uiso 1 d . .
C12' C 0.5038(18) 1.1333(37) -0.2933(10) 0.062(9) Uiso 1 d . .
O13' O 0.6262(15) 1.0784(32) -0.2206(9) 0.100(9) Uiso 1 d . .
C13' C 0.5782(17) 1.0228(33) -0.2356(9) 0.051(8) Uiso 1 d . .
O21' O 0.4149(12) 0.9563(25) -0.1296(7) 0.065(6) Uiso 1 d . .
C21' C 0.4003(20) 0.9517(40) -0.1615(12) 0.068(10) Uiso 1 d . .
O22' O 0.4391(11) 1.2593(23) -0.2196(7) 0.067(6) Uiso 1 d . .
C22' C 0.4184(20) 1.1400(42) -0.2228(11) 0.075(11) Uiso 1 d . .
O23' O 0.2297(14) 1.0686(28) -0.2137(8) 0.087(8) Uiso 1 d . .
C23' C 0.2860(18) 1.0247(34) -0.2160(10) 0.057(8) Uiso 1 d . .
O31' O 0.1853(16) 0.7278(32) -0.2380(9) 0.097(9) Uiso 1 d . .
C31' C 0.2389(18) 0.7069(34) -0.2218(10) 0.057(8) Uiso 1 d . .
O32' O 0.2830(16) 0.7624(33) -0.1140(10) 0.107(10) Uiso 1 d . .
C32' C 0.2953(21) 0.7351(43) -0.1471(13) 0.081(12) Uiso 1 d . .
O33' O 0.2933(14) 0.3597(29) -0.1838(7) 0.083(8) Uiso 1 d . .
C33' C 0.3077(17) 0.4807(34) -0.1917(9) 0.054(9) Uiso 1 d . .
O41' O 0.5655(17) 0.5056(35) -0.2527(9) 0.108(10) Uiso 1 d . .
C41' C 0.5267(18) 0.5832(37) -0.2391(9) 0.058(9) Uiso 1 d . .
O42' O 0.5782(14) 0.8455(28) -0.1632(8) 0.086(8) Uiso 1 d . .
C42' C 0.5374(18) 0.7969(34) -0.1848(9) 0.057(9) Uiso 1 d . .
O43' O 0.4489(14) 0.5372(30) -0.1420(9) 0.092(8) Uiso 1 d . .
C43' C 0.4443(18) 0.6032(37) -0.1710(10) 0.059(9) Uiso 1 d . .
C51' C 0.3124(10) 0.4809(23) -0.3000(6) 0.044(8) Uiso 1 d G .
C52' C 0.2844(12) 0.5649(21) -0.3296(6) 0.071(10) Uiso 1 d G .
H52B H 0.3084(16) 0.6458(26) -0.3380(9) 0.086 Uiso 1 calc R .
C53' C 0.2206(13) 0.5279(25) -0.3466(6) 0.085(12) Uiso 1 d G .
H53B H 0.2019(18) 0.5841(34) -0.3664(8) 0.102 Uiso 1 calc R .
C54' C 0.1848(10) 0.4068(27) -0.3340(7) 0.086(12) Uiso 1 d G .
H54B H 0.1422(12) 0.3821(37) -0.3454(10) 0.103 Uiso 1 calc R .
C55' C 0.2128(12) 0.3228(22) -0.3044(7) 0.077(11) Uiso 1 d G .
H55B H 0.1889(16) 0.2419(28) -0.2960(10) 0.092 Uiso 1 calc R .
C56' C 0.2766(12) 0.3599(22) -0.2874(6) 0.082(12) Uiso 1 d G .
H56B H 0.2954(17) 0.3037(30) -0.2676(8) 0.098 Uiso 1 calc R .
C57' C 0.3839(17) 0.5230(34) -0.2816(9) 0.052(9) Uiso 1 d . .
H57C H 0.4040(17) 0.4401(34) -0.2689(9) 0.063 Uiso 1 calc R .
H57D H 0.4159(17) 0.5521(34) -0.3022(9) 0.063 Uiso 1 calc R .
C58' C 0.3774(15) 0.6412(32) -0.2528(8) 0.043(8) Uiso 1 d . .
C59' C 0.3888(15) 0.7852(33) -0.2622(9) 0.046(7) Uiso 1 d . .
C60' C 0.3960(15) 0.9089(30) -0.2813(8) 0.038(7) Uiso 1 d . .
C61' C 0.3455(12) 0.9562(27) -0.3136(6) 0.062(9) Uiso 1 d G .
C62' C 0.2743(13) 0.9243(26) -0.3109(6) 0.076(11) Uiso 1 d G .
H62B H 0.2570(17) 0.8774(38) -0.2890(8) 0.091 Uiso 1 calc R .
C63' C 0.2289(10) 0.9624(27) -0.3409(7) 0.085(12) Uiso 1 d G .
H63B H 0.1812(10) 0.9411(39) -0.3391(10) 0.101 Uiso 1 calc R .
C64' C 0.2547(12) 1.0325(27) -0.3736(6) 0.078(11) Uiso 1 d G .
H64B H 0.2243(16) 1.0580(40) -0.3937(8) 0.094 Uiso 1 calc R .
C65' C 0.3259(13) 1.0644(27) -0.3764(6) 0.092(13) Uiso 1 d G .
H65B H 0.3432(18) 1.1113(38) -0.3983(7) 0.111 Uiso 1 calc R .
C66' C 0.3713(10) 1.0263(27) -0.3464(7) 0.073(11) Uiso 1 d G .
H66B H 0.4190(10) 1.0476(39) -0.3482(10) 0.087 Uiso 1 calc R .

loop_
_atom_type_symbol
_atom_type_description
_atom_type_scat_dispersion_real
_atom_type_scat_dispersion_imag
_atom_type_scat_source
C C 0.0033 0.0016 'International Tables Vol C Tables 4.2.6.8 and 6.1.1.4'
H H 0.0000 0.0000 'International Tables Vol C Tables 4.2.6.8 and 6.1.1.4'
O O 0.0106 0.0060 'International Tables Vol C Tables 4.2.6.8 and 6.1.1.4'
Ru Ru -1.2594 0.8363 'International Tables Vol C Tables 4.2.6.8 and 6.1.1.4'

loop_
_geom_angle_atom_site_label_1
_geom_angle_atom_site_label_2
_geom_angle_atom_site_label_3
_geom_angle
_geom_angle_site_symmetry_1
_geom_angle_site_symmetry_3
_geom_angle_publ_flag
C11 Ru1 C12 94.9(14) . . ?
C11 Ru1 C13 96.1(15) . . ?
C12 Ru1 C13 88.6(14) . . ?
C11 Ru1 C60 98.5(14) . . ?
C12 Ru1 C60 95.2(14) . . ?
C13 Ru1 C60 164.5(14) . . ?
C11 Ru1 C22 173.5(13) . . ?
C12 Ru1 C22 79.7(12) . . ?
C13 Ru1 C22 87.3(12) . . ?
C60 Ru1 C22 78.7(12) . . ?
C11 Ru1 Ru2 140.3(11) . . ?
C12 Ru1 Ru2 112.8(10) . . ?
C13 Ru1 Ru2 111.8(11) . . ?
C60 Ru1 Ru2 52.9(9) . . ?
C22 Ru1 Ru2 41.6(7) . . ?
C11 Ru1 Ru4 92.2(11) . . ?
C12 Ru1 Ru4 170.5(10) . . ?
C13 Ru1 Ru4 97.0(10) . . ?
C60 Ru1 Ru4 77.4(10) . . ?
C22 Ru1 Ru4 92.8(7) . . ?
Ru2 Ru1 Ru4 57.91(8) . . ?
C21 Ru2 C22 91.1(14) . . ?
C21 Ru2 C23 95.2(16) . . ?
C22 Ru2 C23 96.0(14) . . ?
C21 Ru2 C59 136.2(13) . . ?
C22 Ru2 C59 122.5(12) . . ?
C23 Ru2 C59 107.0(14) . . ?
C21 Ru2 C60 168.3(13) . . ?
C22 Ru2 C60 91.5(13) . . ?
C23 Ru2 C60 95.8(14) . . ?
C59 Ru2 C60 35.5(11) . . ?
C21 Ru2 Ru4 90.1(10) . . ?
C22 Ru2 Ru4 115.8(9) . . ?
C23 Ru2 Ru4 147.7(11) . . ?
C59 Ru2 Ru4 51.8(7) . . ?
C60 Ru2 Ru4 78.6(9) . . ?
C21 Ru2 Ru1 123.7(10) . . ?
C22 Ru2 Ru1 63.5(9) . . ?
C23 Ru2 Ru1 134.2(12) . . ?
C59 Ru2 Ru1 62.7(7) . . ?
C60 Ru2 Ru1 48.4(9) . . ?
Ru4 Ru2 Ru1 63.28(9) . . ?
C21 Ru2 Ru3 82.6(10) . . ?
C22 Ru2 Ru3 171.1(9) . . ?
C23 Ru2 Ru3 90.8(11) . . ?
C59 Ru2 Ru3 60.3(8) . . ?
C60 Ru2 Ru3 93.5(9) . . ?
Ru4 Ru2 Ru3 58.25(9) . . ?
Ru1 Ru2 Ru3 115.07(11) . . ?
C32 Ru3 C31 94.6(17) . . ?
C32 Ru3 C33 94.0(15) . . ?
C31 Ru3 C33 92.2(15) . . ?
C32 Ru3 C58 162.4(15) . . ?
C31 Ru3 C58 100.5(15) . . ?
C33 Ru3 C58 94.4(12) . . ?
C32 Ru3 C43 85.5(15) . . ?
C31 Ru3 C43 174.2(15) . . ?
C33 Ru3 C43 81.9(13) . . ?
C58 Ru3 C43 80.4(12) . . ?
C32 Ru3 Ru4 110.1(12) . . ?
C31 Ru3 Ru4 143.4(12) . . ?
C33 Ru3 Ru4 111.8(9) . . ?
C58 Ru3 Ru4 52.3(8) . . ?
C43 Ru3 Ru4 41.0(9) . . ?
C32 Ru3 Ru2 93.9(12) . . ?
C31 Ru3 Ru2 95.0(12) . . ?
C33 Ru3 Ru2 168.8(9) . . ?
C58 Ru3 Ru2 76.0(8) . . ?
C43 Ru3 Ru2 90.8(9) . . ?
Ru4 Ru3 Ru2 57.90(9) . . ?
C43 Ru4 C42 89.1(16) . . ?
C43 Ru4 C41 93.6(17) . . ?
C42 Ru4 C41 100.7(17) . . ?
C43 Ru4 C58 94.3(14) . . ?
C42 Ru4 C58 165.5(13) . . ?
C41 Ru4 C58 93.2(15) . . ?
C43 Ru4 C59 123.8(14) . . ?
C42 Ru4 C59 134.5(13) . . ?
C41 Ru4 C59 106.7(15) . . ?
C58 Ru4 C59 34.6(10) . . ?
C43 Ru4 Ru2 113.5(12) . . ?
C42 Ru4 Ru2 88.0(11) . . ?
C41 Ru4 Ru2 151.8(12) . . ?
C58 Ru4 Ru2 77.8(8) . . ?
C59 Ru4 Ru2 52.2(8) . . ?
C43 Ru4 Ru3 63.0(12) . . ?
C42 Ru4 Ru3 122.8(11) . . ?
C41 Ru4 Ru3 128.1(13) . . ?
C58 Ru4 Ru3 48.2(8) . . ?
C59 Ru4 Ru3 63.2(8) . . ?
Ru2 Ru4 Ru3 63.84(10) . . ?
C43 Ru4 Ru1 167.8(12) . . ?
C42 Ru4 Ru1 81.4(10) . . ?
C41 Ru4 Ru1 95.7(13) . . ?
C58 Ru4 Ru1 93.0(8) . . ?
C59 Ru4 Ru1 60.6(8) . . ?
Ru2 Ru4 Ru1 58.81(9) . . ?
Ru3 Ru4 Ru1 116.05(12) . . ?
O11 C11 Ru1 176.6(32) . . ?
O12 C12 Ru1 173.9(29) . . ?
O13 C13 Ru1 178.7(29) . . ?
O21 C21 Ru2 173.0(30) . . ?
O22 C22 Ru2 162.1(28) . . ?
O22 C22 Ru1 121.4(23) . . ?
Ru2 C22 Ru1 74.9(10) . . ?
O23 C23 Ru2 178.9(37) . . ?
O31 C31 Ru3 175.7(38) . . ?
O32 C32 Ru3 173.5(38) . . ?
O33 C33 Ru3 175.3(27) . . ?
O41 C41 Ru4 175.9(40) . . ?
O42 C42 Ru4 171.0(32) . . ?
O43 C43 Ru4 159.8(35) . . ?
O43 C43 Ru3 123.0(30) . . ?
Ru4 C43 Ru3 75.9(14) . . ?
C52 C51 C56 120.0 . . ?
C52 C51 C57 118.5(18) . . ?
C56 C51 C57 121.5(18) . . ?
C53 C52 C51 120.0 . . ?
C54 C53 C52 120.0 . . ?
C55 C54 C53 120.0 . . ?
C54 C55 C56 120.0 . . ?
C55 C56 C51 120.0 . . ?
C51 C57 C58 113.1(24) . . ?
C59 C58 C57 125.4(28) . . ?
C59 C58 Ru3 99.5(21) . . ?
C57 C58 Ru3 133.0(21) . . ?
C59 C58 Ru4 72.9(19) . . ?
C57 C58 Ru4 123.3(20) . . ?
Ru3 C58 Ru4 79.5(10) . . ?
C58 C59 C60 162.1(33) . . ?
C58 C59 Ru4 72.5(19) . . ?
C60 C59 Ru4 123.4(23) . . ?
C58 C59 Ru2 122.1(23) . . ?
C60 C59 Ru2 73.1(19) . . ?
Ru4 C59 Ru2 76.0(10) . . ?
C59 C60 C61 125.4(30) . . ?
C59 C60 Ru1 96.5(22) . . ?
C61 C60 Ru1 133.6(23) . . ?
C59 C60 Ru2 71.4(19) . . ?
C61 C60 Ru2 129.4(21) . . ?
Ru1 C60 Ru2 78.6(12) . . ?
C62 C61 C66 120.0 . . ?
C62 C61 C60 118.9(19) . . ?
C66 C61 C60 121.0(19) . . ?
C63 C62 C61 120.0 . . ?
C62 C63 C64 120.0 . . ?
C63 C64 C65 120.0 . . ?
C66 C65 C64 120.0 . . ?
C65 C66 C61 120.0 . . ?
C11' Ru1' C12' 96.2(15) . . ?
C11' Ru1' C13' 96.5(15) . . ?
C12' Ru1' C13' 89.1(14) . . ?
C11' Ru1' C60' 99.0(14) . . ?
C12' Ru1' C60' 97.8(13) . . ?
C13' Ru1' C60' 162.3(12) . . ?
C11' Ru1' Ru2' 141.3(11) . . ?
C12' Ru1' Ru2' 112.8(11) . . ?
C13' Ru1' Ru2' 108.6(9) . . ?
C60' Ru1' Ru2' 53.7(8) . . ?
C11' Ru1' Ru4' 92.4(11) . . ?
C12' Ru1' Ru4' 170.5(11) . . ?
C13' Ru1' Ru4' 93.9(9) . . ?
C60' Ru1' Ru4' 76.9(8) . . ?
Ru2' Ru1' Ru4' 57.75(8) . . ?
C22' Ru2' C21' 93.4(17) . . ?
C22' Ru2' C23' 92.0(14) . . ?
C21' Ru2' C23' 99.2(16) . . ?
C22' Ru2' C59' 124.1(14) . . ?
C21' Ru2' C59' 131.8(14) . . ?
C23' Ru2' C59' 107.5(13) . . ?
C22' Ru2' C60' 91.5(14) . . ?
C21' Ru2' C60' 159.4(13) . . ?
C23' Ru2' C60' 100.7(13) . . ?
C59' Ru2' C60' 34.6(10) . . ?
C22' Ru2' Ru4' 122.1(12) . . ?
C21' Ru2' Ru4' 82.5(11) . . ?
C23' Ru2' Ru4' 145.8(9) . . ?
C59' Ru2' Ru4' 53.3(8) . . ?
C60' Ru2' Ru4' 78.0(7) . . ?
C22' Ru2' Ru1' 67.2(12) . . ?
C21' Ru2' Ru1' 117.1(12) . . ?
C23' Ru2' Ru1' 138.3(10) . . ?
C59' Ru2' Ru1' 63.6(8) . . ?
C60' Ru2' Ru1' 47.5(7) . . ?
Ru4' Ru2' Ru1' 64.14(9) . . ?
C22' Ru2' Ru3' 175.1(12) . . ?
C21' Ru2' Ru3' 81.9(11) . . ?
C23' Ru2' Ru3' 87.6(9) . . ?
C59' Ru2' Ru3' 60.5(8) . . ?
C60' Ru2' Ru3' 93.4(7) . . ?
Ru4' Ru2' Ru3' 58.68(9) . . ?
Ru1' Ru2' Ru3' 116.00(11) . . ?
C31' Ru3' C33' 93.5(14) . . ?
C31' Ru3' C32' 92.8(15) . . ?
C33' Ru3' C32' 94.7(15) . . ?
C31' Ru3' C58' 95.7(13) . . ?
C33' Ru3' C58' 95.3(13) . . ?
C32' Ru3' C58' 166.5(14) . . ?
C31' Ru3' C43' 175.3(13) . . ?
C33' Ru3' C43' 81.9(13) . . ?
C32' Ru3' C43' 88.5(14) . . ?
C58' Ru3' C43' 83.9(11) . . ?
C31' Ru3' Ru4' 140.4(10) . . ?
C33' Ru3' Ru4' 111.3(10) . . ?
C32' Ru3' Ru4' 114.4(11) . . ?
C58' Ru3' Ru4' 53.2(8) . . ?
C43' Ru3' Ru4' 42.1(8) . . ?
C31' Ru3' Ru2' 95.4(10) . . ?
C33' Ru3' Ru2' 169.2(10) . . ?
C32' Ru3' Ru2' 91.1(12) . . ?
C58' Ru3' Ru2' 77.7(8) . . ?
C43' Ru3' Ru2' 89.2(8) . . ?
Ru4' Ru3' Ru2' 57.90(9) . . ?
C42' Ru4' C41' 95.1(14) . . ?
C42' Ru4' C43' 86.2(14) . . ?
C41' Ru4' C43' 96.1(14) . . ?
C42' Ru4' C58' 174.5(12) . . ?
C41' Ru4' C58' 90.0(13) . . ?
C43' Ru4' C58' 95.5(12) . . ?
C42' Ru4' C59' 139.6(13) . . ?
C41' Ru4' C59' 106.3(13) . . ?
C43' Ru4' C59' 123.9(13) . . ?
C58' Ru4' C59' 36.0(10) . . ?
C42' Ru4' Ru2' 96.2(10) . . ?
C41' Ru4' Ru2' 153.2(10) . . ?
C43' Ru4' Ru2' 108.8(10) . . ?
C58' Ru4' Ru2' 78.3(8) . . ?
C59' Ru4' Ru2' 51.5(8) . . ?
C42' Ru4' Ru3' 130.2(10) . . ?
C41' Ru4' Ru3' 124.1(11) . . ?
C43' Ru4' Ru3' 62.4(10) . . ?
C58' Ru4' Ru3' 47.1(7) . . ?
C59' Ru4' Ru3' 62.3(7) . . ?
Ru2' Ru4' Ru3' 63.42(10) . . ?
C42' Ru4' Ru1' 83.1(10) . . ?
C41' Ru4' Ru1' 99.4(10) . . ?
C43' Ru4' Ru1' 161.8(10) . . ?
C58' Ru4' Ru1' 94.0(8) . . ?
C59' Ru4' Ru1' 60.1(8) . . ?
Ru2' Ru4' Ru1' 58.11(9) . . ?
Ru3' Ru4' Ru1' 114.86(11) . . ?
O11' C11' Ru1' 176.4(34) . . ?
O12' C12' Ru1' 176.9(32) . . ?
O13' C13' Ru1' 169.4(28) . . ?
O21' C21' Ru2' 175.0(34) . . ?
O22' C22' Ru2' 168.1(34) . . ?
O23' C23' Ru2' 176.7(31) . . ?
O31' C31' Ru3' 175.3(30) . . ?
O32' C32' Ru3' 172.5(35) . . ?
O33' C33' Ru3' 175.5(28) . . ?
O41' C41' Ru4' 176.4(34) . . ?
O42' C42' Ru4' 175.3(30) . . ?
O43' C43' Ru4' 162.0(31) . . ?
O43' C43' Ru3' 122.3(27) . . ?
Ru4' C43' Ru3' 75.4(11) . . ?
C52' C51' C56' 120.0 . . ?
C52' C51' C57' 119.3(18) . . ?
C56' C51' C57' 120.7(18) . . ?
C51' C52' C53' 120.0 . . ?
C54' C53' C52' 120.0 . . ?
C55' C54' C53' 120.0 . . ?
C54' C55' C56' 120.0 . . ?
C55' C56' C51' 120.0 . . ?
C58' C57' C51' 112.8(25) . . ?
C59' C58' C57' 123.3(27) . . ?
C59' C58' Ru3' 97.8(20) . . ?
C57' C58' Ru3' 136.3(22) . . ?
C59' C58' Ru4' 73.0(18) . . ?
C57' C58' Ru4' 123.2(21) . . ?
Ru3' C58' Ru4' 79.7(10) . . ?
C60' C59' C58' 163.7(31) . . ?
C60' C59' Ru2' 74.5(18) . . ?
C58' C59' Ru2' 121.1(21) . . ?
C60' C59' Ru4' 121.0(22) . . ?
C58' C59' Ru4' 71.1(17) . . ?
Ru2' C59' Ru4' 75.2(10) . . ?
C59' C60' C61' 122.7(25) . . ?
C59' C60' Ru1' 100.6(20) . . ?
C61' C60' Ru1' 134.5(19) . . ?
C59' C60' Ru2' 70.9(17) . . ?
C61' C60' Ru2' 125.4(18) . . ?
Ru1' C60' Ru2' 78.7(9) . . ?
C62' C61' C66' 120.0 . . ?
C62' C61' C60' 120.0(19) . . ?
C66' C61' C60' 120.0(19) . . ?
C63' C62' C61' 120.0 . . ?
C62' C63' C64' 120.0 . . ?
C63' C64' C65' 120.0 . . ?
C64' C65' C66' 120.0 . . ?
C65' C66' C61' 120.0 . . ?

loop_
_geom_bond_atom_site_label_1
_geom_bond_atom_site_label_2
_geom_bond_distance
_geom_bond_site_symmetry_2
_geom_bond_publ_flag
Ru1 C11 1.87(4) . ?
Ru1 C12 1.89(3) . ?
Ru1 C13 1.94(4) . ?
Ru1 C60 2.12(3) . ?
Ru1 C22 2.58(3) . ?
Ru1 Ru2 2.779(4) . ?
Ru1 Ru4 2.902(3) . ?
Ru2 C21 1.83(3) . ?
Ru2 C22 1.91(3) . ?
Ru2 C23 1.96(4) . ?
Ru2 C59 2.24(3) . ?
Ru2 C60 2.26(3) . ?
Ru2 Ru4 2.753(4) . ?
Ru2 Ru3 2.916(3) . ?
Ru3 C32 1.87(4) . ?
Ru3 C31 1.88(4) . ?
Ru3 C33 1.89(3) . ?
Ru3 C58 2.09(3) . ?
Ru3 C43 2.54(4) . ?
Ru3 Ru4 2.763(4) . ?
Ru4 C43 1.87(4) . ?
Ru4 C42 1.87(4) . ?
Ru4 C41 1.90(5) . ?
Ru4 C58 2.22(3) . ?
Ru4 C59 2.23(3) . ?
O11 C11 1.18(4) . ?
O12 C12 1.17(4) . ?
O13 C13 1.20(4) . ?
O21 C21 1.19(4) . ?
O22 C22 1.18(3) . ?
O23 C23 1.09(4) . ?
O31 C31 1.13(4) . ?
O32 C32 1.17(5) . ?
O33 C33 1.17(3) . ?
O41 C41 1.17(5) . ?
O42 C42 1.21(4) . ?
O43 C43 1.20(4) . ?
C51 C52 1.39 . ?
C51 C56 1.39 . ?
C51 C57 1.54(3) . ?
C52 C53 1.39 . ?
C53 C54 1.39 . ?
C54 C55 1.39 . ?
C55 C56 1.39 . ?
C57 C58 1.56(4) . ?
C58 C59 1.32(4) . ?
C59 C60 1.37(4) . ?
C60 C61 1.52(4) . ?
C61 C62 1.39 . ?
C61 C66 1.39 . ?
C62 C63 1.39 . ?
C63 C64 1.39 . ?
C64 C65 1.39 . ?
C65 C66 1.39 . ?
Ru1' C11' 1.82(4) . ?
Ru1' C12' 1.85(4) . ?
Ru1' C13' 1.92(3) . ?
Ru1' C60' 2.08(3) . ?
Ru1' Ru2' 2.763(4) . ?
Ru1' Ru4' 2.929(3) . ?
Ru2' C22' 1.87(4) . ?
Ru2' C21' 1.93(4) . ?
Ru2' C23' 1.94(3) . ?
Ru2' C59' 2.23(3) . ?
Ru2' C60' 2.27(3) . ?
Ru2' Ru4' 2.752(3) . ?
Ru2' Ru3' 2.905(3) . ?
Ru3' C31' 1.85(3) . ?
Ru3' C33' 1.85(3) . ?
Ru3' C32' 2.01(4) . ?
Ru3' C58' 2.07(3) . ?
Ru3' C43' 2.54(3) . ?
Ru3' Ru4' 2.776(4) . ?
Ru4' C42' 1.85(3) . ?
Ru4' C41' 1.87(4) . ?
Ru4' C43' 1.92(4) . ?
Ru4' C58' 2.26(3) . ?
Ru4' C59' 2.28(3) . ?
O11' C11' 1.17(4) . ?
O12' C12' 1.19(4) . ?
O13' C13' 1.17(4) . ?
O21' C21' 1.13(4) . ?
O22' C22' 1.19(4) . ?
O23' C23' 1.15(3) . ?
O31' C31' 1.18(4) . ?
O32' C32' 1.19(5) . ?
O33' C33' 1.20(4) . ?
O41' C41' 1.14(4) . ?
O42' C42' 1.16(4) . ?
O43' C43' 1.18(4) . ?
C51' C52' 1.39 . ?
C51' C56' 1.39 . ?
C51' C57' 1.55(3) . ?
C52' C53' 1.39 . ?
C53' C54' 1.39 . ?
C54' C55' 1.39 . ?
C55' C56' 1.39 . ?
C57' C58' 1.49(4) . ?
C58' C59' 1.40(4) . ?
C59' C60' 1.34(4) . ?
C60' C61' 1.53(3) . ?
C61' C62' 1.39 . ?
C61' C66' 1.39 . ?
C62' C63' 1.39 . ?
C63' C64' 1.39 . ?
C64' C65' 1.39 . ?
C65' C66' 1.39 . ?
